data_4089313
loop_
_publ_author_name
'Uehara, Kazuhiro'
'Hikichi, Shiro'
'Akita, Munetaka'

_publ_section_title
;
 Rational Synthesis and Reversible Metal&#x2212;Metal Bond Scission of
 Heterobimetallic Xenophilic Complexes Containing an Unsupported, Polar
 Metal&#x2212;Metal Bond, TpiPr2M&#x2212;Co(CO)3L (M = Ni, Co, Fe, Mn; L =
 CO, PPh3)
;
_journal_issue 24
_journal_name_full Organometallics
_journal_page_first 5002
_journal_paper_doi 10.1021/om010651j
_journal_volume 20
_journal_year 2001
_chemical_formula_sum 'C31 H46 B Co2 N6 O4'
_chemical_formula_weight 695.41
_chemical_name_common 'compound 1Co'
_space_group_IT_number 62
_space_group_name_Hall '-P 2ac 2n'
_space_group_name_H-M_alt 'P n m a'
_atom_sites_solution_hydrogens geom
_atom_sites_solution_primary direct
_atom_sites_solution_secondary difmap
_audit_creation_method SHELXL-97
_cell_angle_alpha 90.00
_cell_angle_beta 90.00
_cell_angle_gamma 90.00
_cell_formula_units_Z 4
_cell_length_a 18.9886(7)
_cell_length_b 17.0443(5)
_cell_length_c 11.0816(5)
_cell_measurement_temperature 213(2)
_cell_volume 3586.5(2)
_computing_structure_refinement 'SHELXL-97 (Sheldrick, 1997)'
_computing_structure_solution 'SHELXS-97 (Sheldrick, 1990)'
_diffrn_ambient_temperature 213(2)
_diffrn_measured_fraction_theta_full 0.978
_diffrn_measured_fraction_theta_max 0.978
_diffrn_radiation_monochromator graphite
_diffrn_radiation_source 'fine-focus sealed tube'
_diffrn_radiation_type 'Mo K\a'
_diffrn_radiation_wavelength 0.71069
_diffrn_reflns_av_R_equivalents 0.0000
_diffrn_reflns_av_sigmaI/netI 0.0999
_diffrn_reflns_limit_h_max 24
_diffrn_reflns_limit_h_min 0
_diffrn_reflns_limit_k_max 22
_diffrn_reflns_limit_k_min 0
_diffrn_reflns_limit_l_max 0
_diffrn_reflns_limit_l_min -13
_diffrn_reflns_number 4167
_diffrn_reflns_theta_full 27.48
_diffrn_reflns_theta_max 27.48
_diffrn_reflns_theta_min 2.13
_exptl_absorpt_coefficient_mu 0.966
_exptl_crystal_density_diffrn 1.288
_exptl_crystal_density_method 'not measured'
_exptl_crystal_F_000 1460
_refine_diff_density_max 0.298
_refine_diff_density_min -0.616
_refine_diff_density_rms 0.075
_refine_ls_extinction_method none
_refine_ls_goodness_of_fit_ref 0.633
_refine_ls_hydrogen_treatment mixed
_refine_ls_matrix_type full
_refine_ls_number_parameters 226
_refine_ls_number_reflns 4167
_refine_ls_number_restraints 0
_refine_ls_restrained_S_all 0.633
_refine_ls_R_factor_all 0.0826
_refine_ls_R_factor_gt 0.0410
_refine_ls_shift/su_max 0.001
_refine_ls_shift/su_mean 0.000
_refine_ls_structure_factor_coef Fsqd
_refine_ls_weighting_details 'calc w=1/[\s^2^(Fo^2^)+(0.1000P)^2^+0.0000P] where P=(Fo^2^+2Fc^2^)/3'
_refine_ls_weighting_scheme calc
_refine_ls_wR_factor_gt 0.1049
_refine_ls_wR_factor_ref 0.1271
_reflns_number_gt 2590
_reflns_number_total 4167
_reflns_threshold_expression >2sigma(I)
_cod_data_source_file om010651j.cif
_cod_data_source_block shelxl
_cod_depositor_comments
;
 Corrected the values of the '_diffrn_radiation_type' and
 '_refine_ls_weighting_details' data items by replacing a
 sequence of malformed symbols with the backslash symbol ('\')
 after consulting the original publication.

 Antanas Vaitkus,
 2019-12-11
;
_cod_database_code 4089313

loop_
_symmetry_equiv_pos_as_xyz
'x, y, z'
'x+1/2, -y+1/2, -z+1/2'
'-x, y+1/2, -z'
'-x+1/2, -y, z+1/2'
'-x, -y, -z'
'-x-1/2, y-1/2, z-1/2'
'x, -y-1/2, z'
'x-1/2, y, -z-1/2'

loop_
_atom_site_label
_atom_site_type_symbol
_atom_site_fract_x
_atom_site_fract_y
_atom_site_fract_z
_atom_site_U_iso_or_equiv
_atom_site_adp_type
_atom_site_occupancy
_atom_site_symmetry_multiplicity
_atom_site_calc_flag
_atom_site_refinement_flags
Co1 Co 0.01979(3) 0.2500 0.93583(5) 0.02982(15) Uani 1 2 d S
Co2 Co 0.14478(3) 0.2500 0.86585(5) 0.03811(17) Uani 1 2 d S
O1 O 0.29421(18) 0.2500 0.7996(4) 0.0798(13) Uani 1 2 d S
O2 O 0.0784(3) 0.2500 0.6284(4) 0.0964(16) Uani 1 2 d S
O3 O 0.13500(14) 0.39368(14) 1.0076(3) 0.0670(7) Uani 1 1 d .
N11 N -0.00789(15) 0.2500 1.1136(3) 0.0281(7) Uani 1 2 d S
N12 N -0.07991(15) 0.2500 1.1332(3) 0.0275(7) Uani 1 2 d S
N21 N -0.05013(11) 0.33579(13) 0.8957(2) 0.0334(5) Uani 1 1 d .
N22 N -0.11607(11) 0.32424(12) 0.94589(19) 0.0304(5) Uani 1 1 d .
C1 C 0.2360(3) 0.2500 0.8244(4) 0.0530(12) Uani 1 2 d S
C2 C 0.1037(3) 0.2500 0.7234(5) 0.0610(14) Uani 1 2 d S
C3 C 0.13717(16) 0.3371(2) 0.9508(3) 0.0449(7) Uani 1 1 d .
C11 C 0.02337(19) 0.2500 1.2236(3) 0.0321(8) Uani 1 2 d S
C12 C -0.0284(2) 0.2500 1.3115(4) 0.0442(11) Uani 1 2 d S
C13 C -0.0923(2) 0.2500 1.2543(4) 0.0349(9) Uani 1 2 d S
C14 C 0.1018(2) 0.2500 1.2374(4) 0.0365(9) Uani 1 2 d S
C15 C 0.12701(17) 0.3231(2) 1.3035(3) 0.0618(10) Uani 1 1 d .
H15A H 0.1774 0.3216 1.3110 0.062 Uiso 1 1 calc R
H15B H 0.1061 0.3248 1.3824 0.062 Uiso 1 1 calc R
H15C H 0.1134 0.3689 1.2589 0.062 Uiso 1 1 calc R
C16 C -0.1641(2) 0.2500 1.3099(4) 0.0456(11) Uani 1 2 d S
C17 C -0.1745(2) 0.3231(2) 1.3864(4) 0.0704(11) Uani 1 1 d .
H17A H -0.1420 0.3223 1.4528 0.070 Uiso 1 1 calc R
H17B H -0.2218 0.3242 1.4167 0.070 Uiso 1 1 calc R
H17C H -0.1661 0.3689 1.3381 0.070 Uiso 1 1 calc R
C21 C -0.05297(15) 0.40274(18) 0.8327(3) 0.0406(7) Uani 1 1 d .
C22 C -0.11988(16) 0.43415(18) 0.8401(3) 0.0444(8) Uani 1 1 d .
C23 C -0.15869(14) 0.38410(16) 0.9122(3) 0.0347(6) Uani 1 1 d .
C24 C 0.00932(17) 0.4351(2) 0.7654(3) 0.0601(10) Uani 1 1 d .
C25 C -0.0068(2) 0.4393(4) 0.6318(4) 0.126(3) Uani 1 1 d .
H25A H -0.0437 0.4767 0.6182 0.126 Uiso 1 1 calc R
H25B H -0.0215 0.3886 0.6037 0.126 Uiso 1 1 calc R
H25C H 0.0347 0.4553 0.5888 0.126 Uiso 1 1 calc R
C26 C 0.0311(2) 0.5150(2) 0.8156(5) 0.1010(19) Uani 1 1 d .
H26A H 0.0445 0.5095 0.8987 0.101 Uiso 1 1 calc R
H26B H -0.0077 0.5508 0.8094 0.101 Uiso 1 1 calc R
H26C H 0.0703 0.5349 0.7701 0.101 Uiso 1 1 calc R
C27 C -0.23339(15) 0.39350(17) 0.9555(3) 0.0434(7) Uani 1 1 d .
C28 C -0.27820(18) 0.4372(3) 0.8619(4) 0.0701(12) Uani 1 1 d .
H28A H -0.2609 0.4898 0.8530 0.070 Uiso 1 1 calc R
H28B H -0.3263 0.4386 0.8883 0.070 Uiso 1 1 calc R
H28C H -0.2754 0.4106 0.7857 0.070 Uiso 1 1 calc R
C29 C -0.23373(19) 0.4371(2) 1.0747(3) 0.0645(10) Uani 1 1 d .
H29A H -0.2069 0.4082 1.1331 0.065 Uiso 1 1 calc R
H29B H -0.2813 0.4427 1.1026 0.065 Uiso 1 1 calc R
H29C H -0.2132 0.4881 1.0639 0.065 Uiso 1 1 calc R
B1 B -0.1300(2) 0.2500 1.0220(4) 0.0306(9) Uani 1 2 d S
H0 H -0.1782 0.2500 1.0494 0.038 Uiso 1 2 d S
H12 H -0.0194 0.2500 1.3978 0.052 Uiso 1 2 d S
H14 H 0.1228 0.2500 1.1577 0.042 Uiso 1 2 d S
H16 H -0.2005 0.2500 1.2453 0.055 Uiso 1 2 d S
H22 H -0.1361 0.4814 0.8028 0.053 Uiso 1 1 d .
H24 H 0.0482 0.3986 0.7772 0.073 Uiso 1 1 d .
H27 H -0.2540 0.3418 0.9670 0.052 Uiso 1 1 d .

loop_
_atom_site_aniso_label
_atom_site_aniso_U_11
_atom_site_aniso_U_22
_atom_site_aniso_U_33
_atom_site_aniso_U_23
_atom_site_aniso_U_13
_atom_site_aniso_U_12
Co1 0.0273(3) 0.0352(3) 0.0269(3) 0.000 0.0020(2) 0.000
Co2 0.0318(3) 0.0486(3) 0.0339(3) 0.000 0.0057(2) 0.000
O1 0.0396(19) 0.121(4) 0.079(3) 0.000 0.023(2) 0.000
O2 0.098(3) 0.144(4) 0.048(2) 0.000 -0.019(2) 0.000
O3 0.0761(18) 0.0452(14) 0.080(2) -0.0097(14) 0.0052(16) -0.0073(13)
N11 0.0229(14) 0.0321(16) 0.0293(17) 0.000 -0.0008(13) 0.000
N12 0.0253(14) 0.0330(16) 0.0240(16) 0.000 0.0021(13) 0.000
N21 0.0308(11) 0.0385(13) 0.0308(12) 0.0064(10) 0.0036(9) -0.0006(11)
N22 0.0285(10) 0.0330(11) 0.0296(12) 0.0011(10) -0.0003(9) 0.0015(10)
C1 0.053(3) 0.062(3) 0.044(3) 0.000 0.011(2) 0.000
C2 0.061(3) 0.080(4) 0.042(3) 0.000 0.001(3) 0.000
C3 0.0387(15) 0.0455(18) 0.0506(19) 0.0092(16) 0.0037(14) -0.0038(14)
C11 0.0292(19) 0.038(2) 0.029(2) 0.000 -0.0013(16) 0.000
C12 0.041(2) 0.065(3) 0.026(2) 0.000 -0.0026(19) 0.000
C13 0.0294(19) 0.047(2) 0.029(2) 0.000 0.0014(17) 0.000
C14 0.034(2) 0.044(2) 0.031(2) 0.000 -0.0061(18) 0.000
C15 0.0503(19) 0.067(2) 0.068(2) -0.018(2) -0.0100(18) -0.0066(18)
C16 0.032(2) 0.074(3) 0.031(2) 0.000 0.0035(18) 0.000
C17 0.064(2) 0.076(3) 0.071(3) 0.003(2) 0.032(2) 0.016(2)
C21 0.0372(14) 0.0443(17) 0.0403(16) 0.0132(14) 0.0010(13) -0.0006(14)
C22 0.0401(16) 0.0387(16) 0.054(2) 0.0141(15) -0.0031(15) 0.0032(14)
C23 0.0321(13) 0.0338(14) 0.0381(15) 0.0024(13) -0.0069(12) 0.0005(12)
C24 0.0429(17) 0.069(2) 0.068(2) 0.038(2) 0.0118(17) 0.0037(17)
C25 0.069(3) 0.231(7) 0.077(3) 0.091(4) 0.020(3) 0.030(4)
C26 0.052(2) 0.066(3) 0.185(6) 0.051(3) 0.015(3) -0.012(2)
C27 0.0343(14) 0.0317(14) 0.064(2) 0.0051(15) -0.0010(15) 0.0031(13)
C28 0.0456(19) 0.072(3) 0.093(3) 0.010(2) -0.009(2) 0.0169(19)
C29 0.057(2) 0.064(2) 0.072(3) -0.002(2) 0.023(2) -0.0078(19)
B1 0.0237(19) 0.034(2) 0.034(2) 0.000 0.0037(18) 0.000

loop_
_atom_type_symbol
_atom_type_description
_atom_type_scat_dispersion_real
_atom_type_scat_dispersion_imag
_atom_type_scat_source
C C 0.0033 0.0016 'International Tables Vol C Tables 4.2.6.8 and 6.1.1.4'
H H 0.0000 0.0000 'International Tables Vol C Tables 4.2.6.8 and 6.1.1.4'
O O 0.0106 0.0060 'International Tables Vol C Tables 4.2.6.8 and 6.1.1.4'
N N 0.0061 0.0033 'International Tables Vol C Tables 4.2.6.8 and 6.1.1.4'
Co Co 0.3494 0.9721 'International Tables Vol C Tables 4.2.6.8 and 6.1.1.4'
B B 0.0013 0.0007 'International Tables Vol C Tables 4.2.6.8 and 6.1.1.4'

loop_
_geom_angle_atom_site_label_1
_geom_angle_atom_site_label_2
_geom_angle_atom_site_label_3
_geom_angle
_geom_angle_site_symmetry_1
_geom_angle_site_symmetry_3
N21 Co1 N21 92.49(13) . 7_565
N21 Co1 N11 92.48(9) . .
N21 Co1 N11 92.48(9) 7_565 .
N21 Co1 Co2 123.72(6) . .
N21 Co1 Co2 123.72(6) 7_565 .
N11 Co1 Co2 123.03(9) . .
C2 Co2 C3 116.24(12) . 7_565
C2 Co2 C3 116.24(12) . .
C3 Co2 C3 114.7(2) 7_565 .
C2 Co2 C1 101.4(2) . .
C3 Co2 C1 102.47(13) 7_565 .
C3 Co2 C1 102.47(13) . .
C2 Co2 Co1 81.80(17) . .
C3 Co2 Co1 75.90(10) 7_565 .
C3 Co2 Co1 75.90(10) . .
C1 Co2 Co1 176.76(16) . .
C11 N11 N12 106.9(3) . .
C11 N11 Co1 139.1(2) . .
N12 N11 Co1 114.0(2) . .
C13 N12 N11 109.0(3) . .
C13 N12 B1 132.4(3) . .
N11 N12 B1 118.6(3) . .
C21 N21 N22 107.1(2) . .
C21 N21 Co1 139.2(2) . .
N22 N21 Co1 113.71(16) . .
C23 N22 N21 108.8(2) . .
C23 N22 B1 131.7(2) . .
N21 N22 B1 119.4(2) . .
O1 C1 Co2 179.1(5) . .
O2 C2 Co2 178.3(5) . .
O3 C3 Co2 177.2(3) . .
N11 C11 C12 108.8(3) . .
N11 C11 C14 121.8(3) . .
C12 C11 C14 129.4(4) . .
C13 C12 C11 107.7(4) . .
N12 C13 C12 107.7(3) . .
N12 C13 C16 124.3(4) . .
C12 C13 C16 128.1(4) . .
C11 C14 C15 111.2(2) . 7_565
C11 C14 C15 111.2(2) . .
C15 C14 C15 109.8(4) 7_565 .
C13 C16 C17 110.4(2) . 7_565
C13 C16 C17 110.4(2) . .
C17 C16 C17 110.1(4) 7_565 .
N21 C21 C22 109.7(3) . .
N21 C21 C24 122.7(3) . .
C22 C21 C24 127.7(3) . .
C21 C22 C23 106.6(3) . .
N22 C23 C22 107.8(2) . .
N22 C23 C27 123.7(2) . .
C22 C23 C27 128.4(3) . .
C21 C24 C25 110.1(3) . .
C21 C24 C26 111.1(3) . .
C25 C24 C26 111.6(4) . .
C23 C27 C29 109.5(3) . .
C23 C27 C28 111.0(3) . .
C29 C27 C28 110.4(3) . .
N22 B1 N22 110.2(3) . 7_565
N22 B1 N12 109.1(2) . .
N22 B1 N12 109.1(2) 7_565 .

loop_
_geom_bond_atom_site_label_1
_geom_bond_atom_site_label_2
_geom_bond_distance
_geom_bond_site_symmetry_2
Co1 N21 2.024(2) .
Co1 N21 2.025(2) 7_565
Co1 N11 2.038(3) .
Co1 Co2 2.4969(7) .
Co2 C2 1.761(5) .
Co2 C3 1.765(4) 7_565
Co2 C3 1.765(4) .
Co2 C1 1.793(5) .
O1 C1 1.138(5) .
O2 C2 1.157(6) .
O3 C3 1.151(4) .
N11 C11 1.356(5) .
N11 N12 1.385(4) .
N12 C13 1.362(5) .
N12 B1 1.557(5) .
N21 C21 1.339(3) .
N21 N22 1.384(3) .
N22 C23 1.355(3) .
N22 B1 1.543(3) .
C11 C12 1.385(6) .
C11 C14 1.497(5) .
C12 C13 1.368(5) .
C13 C16 1.497(5) .
C14 C15 1.523(4) 7_565
C14 C15 1.523(4) .
C16 C17 1.519(5) 7_565
C16 C17 1.519(5) .
C21 C22 1.381(4) .
C21 C24 1.503(4) .
C22 C23 1.382(4) .
C23 C27 1.506(4) .
C24 C25 1.513(5) .
C24 C26 1.529(6) .
C27 C29 1.515(5) .
C27 C28 1.535(5) .
B1 N22 1.543(3) 7_565
